data_2006990
loop_
_publ_author_name
' Brigas, Amadeu F. '
'Goncalves, Pedro M.'
'Johnstone, Robert A.W.'

_publ_section_title
;
 Electronic Effects on C---O---C Ether Bonds in 3-Aryloxy Derivatives
 of Benzisothiazole 1,1-Dioxides: Rapid Ethanolysis of
 3-(4-Nitrophenoxy)-1,2-benzisothiazole 1,1-Dioxide, (1), to give
 3-Ethoxy-1,2-benzisothiazole 1,1-Dioxide, (2)
;
_journal_issue 2
_journal_name_full 'Acta Crystallographica Section C'
_journal_page_first 251
_journal_page_last 253
_journal_paper_doi 10.1107/S010827019701353X
_journal_volume 54
_journal_year 1998
_chemical_formula_sum 'C9 H9 N O3 S'
_chemical_formula_weight 211.23
_chemical_name_systematic
;
 ?
;
_space_group_IT_number 14
_symmetry_cell_setting monoclinic
_symmetry_space_group_name_Hall '-P 2yn'
_symmetry_space_group_name_H-M 'P 1 21/n 1'
_audit_creation_method SHELXL-97
_cell_angle_alpha 90.00
_cell_angle_beta 93.15(3)
_cell_angle_gamma 90.00
_cell_formula_units_Z 4
_cell_length_a 7.149(4)
_cell_length_b 8.178(5)
_cell_length_c 16.556(3)
_cell_measurement_reflns_used 25
_cell_measurement_temperature 293(2)
_cell_measurement_theta_max 7.4
_cell_measurement_theta_min 3.5
_cell_volume 966.5(8)
_computing_cell_refinement 'MSC/AFC Diffractometer Control Software'
_computing_data_collection
; MSC/AFC Diffractometer Control Software
(Molecular Structure Corporation, 1995)
;
_computing_data_reduction 'TEXSAN (Molecular Structure Corporation, 1995)'
_computing_molecular_graphics TEXSAN
_computing_publication_material SHELXL97
_computing_structure_refinement 'SHELXL97 (Sheldrick, 1997)'
_computing_structure_solution TEXSAN
_diffrn_ambient_temperature 293(2)
_diffrn_measured_fraction_theta_full 0.927
_diffrn_measured_fraction_theta_max 0.927
_diffrn_measurement_device_type 'Rigaku AFC6S'
_diffrn_measurement_method \w-2\q
_diffrn_radiation_monochromator graphite
_diffrn_radiation_source 'fine-focus sealed tube'
_diffrn_radiation_type MoK\a
_diffrn_radiation_wavelength 0.71073
_diffrn_reflns_av_R_equivalents 0.0000
_diffrn_reflns_av_sigmaI/netI 0.0631
_diffrn_reflns_limit_h_max 8
_diffrn_reflns_limit_h_min 0
_diffrn_reflns_limit_k_max 9
_diffrn_reflns_limit_k_min 0
_diffrn_reflns_limit_l_max 19
_diffrn_reflns_limit_l_min -19
_diffrn_reflns_number 1699
_diffrn_reflns_theta_full 24.99
_diffrn_reflns_theta_max 24.98
_diffrn_reflns_theta_min 2.78
_diffrn_standards_decay_% <1
_diffrn_standards_interval_count 150
_diffrn_standards_number 3
_exptl_absorpt_coefficient_mu 0.314
_exptl_absorpt_correction_type none
_exptl_crystal_colour colourless
_exptl_crystal_density_diffrn 1.452
_exptl_crystal_density_meas ?
_exptl_crystal_density_method 'not measured'
_exptl_crystal_description prism
_exptl_crystal_F_000 440
_exptl_crystal_size_max 0.35
_exptl_crystal_size_mid 0.25
_exptl_crystal_size_min 0.20
_refine_diff_density_max 0.36
_refine_diff_density_min -0.23
_refine_ls_extinction_method none
_refine_ls_goodness_of_fit_ref 1.025
_refine_ls_hydrogen_treatment H_atom_treatment_mixed
_refine_ls_matrix_type full
_refine_ls_number_parameters 127
_refine_ls_number_reflns 1699
_refine_ls_number_restraints 0
_refine_ls_restrained_S_all 1.025
_refine_ls_R_factor_all 0.0894
_refine_ls_R_factor_gt 0.0441
_refine_ls_shift/su_max 0.001
_refine_ls_shift/su_mean 0.000
_refine_ls_structure_factor_coef Fsqd
_refine_ls_weighting_details 'w = 1/[\s^2^(Fo^2^)+(0.027P)^2^+0.480P] where P=(Fo^2^+2Fc^2^)/3'
_refine_ls_weighting_scheme calc
_refine_ls_wR_factor_ref 0.1079
_reflns_number_gt 1133
_reflns_number_total 1699
_reflns_threshold_expression I>2\s(I)
_cod_data_source_file bm1162.cif
_cod_data_source_block 2
_cod_depositor_comments
;
The following automatic conversions were performed:

'_exptl_crystal_density_meas' value 'not measured' was changed to '?'
- the value is perceived as not measured.

Automatic conversion script
Id: cif_fix_values 3008 2015-01-20 13:52:24Z robertas 

The following automatic conversions were performed:

'_refine_ls_weighting_scheme' value 'calc w =
1/[\s^2^(Fo^2^)+(0.027P)^2^+0.480P] where P=(Fo^2^+2Fc^2^)/3' was
changed to 'calc'. New tag '_refine_ls_weighting_details' was
created. The value of the new tag was set to 'w =
1/[\s^2^(Fo^2^)+(0.027P)^2^+0.480P] where P=(Fo^2^+2Fc^2^)/3'.

Automatic conversion script
Id: cif_fix_values 3143 2015-03-26 13:38:13Z robertas 
;
_cod_original_sg_symbol_H-M 'P 21/n'
_cod_database_code 2006990

loop_
_symmetry_equiv_pos_as_xyz
'x, y, z'
'-x+1/2, y+1/2, -z+1/2'
'-x, -y, -z'
'x-1/2, -y-1/2, z-1/2'

loop_
_atom_site_label
_atom_site_fract_x
_atom_site_fract_y
_atom_site_fract_z
_atom_site_U_iso_or_equiv
_atom_site_adp_type
_atom_site_calc_flag
_atom_site_refinement_flags
_atom_site_occupancy
_atom_site_disorder_assembly
_atom_site_disorder_group
_atom_site_type_symbol
S1 .25157(12) .72651(9) .61628(5) .0468(3) Uani d . 1 . . S
O1 .2763(3) .7788(2) .39651(12) .0465(5) Uani d . 1 . . O
O2 .4197(4) .6894(3) .66264(14) .0692(8) Uani d . 1 . . O
O3 .0806(4) .6666(3) .64597(14) .0667(7) Uani d . 1 . . O
N1 .2698(4) .6635(3) .52269(15) .0445(7) Uani d . 1 . . N
C1 .2668(4) .7887(4) .47522(18) .0384(7) Uani d . 1 . . C
C2 .2883(5) .6136(4) .3628(2) .0576(9) Uani d . 1 . . C
H2A .1805 .5493 .3766 .069 Uiso calc R 1 . . H
H2B .4007 .5592 .3845 .069 Uiso calc R 1 . . H
C3 .2931(7) .6302(5) .2739(2) .0802(13) Uani d . 1 . . C
H3A .3015 .5237 .2499 .120 Uiso calc R 1 . . H
H3B .4001 .6941 .2610 .120 Uiso calc R 1 . . H
H3C .1809 .6835 .2531 .120 Uiso calc R 1 . . H
C4 .2508(4) .9522(3) .51095(17) .0358(7) Uani d . 1 . . C
C5 .2390(4) .9367(3) .59378(18) .0394(7) Uani d . 1 . . C
C6 .2208(5) 1.0692(4) .6434(2) .0533(9) Uani d . 1 . . C
H6 .2126 1.0574 .6989 .064 Uiso calc R 1 . . H
C7 .2152(5) 1.2217(4) .6068(2) .0601(9) Uani d . 1 . . C
H7 .2026 1.3147 .6384 .072 Uiso calc R 1 . . H
C8 .2280(5) 1.2380(4) .5245(2) .0571(9) Uani d . 1 . . C
H8 .2243 1.3419 .5016 .068 Uiso calc R 1 . . H
C9 .2461(4) 1.1038(4) .4752(2) .0460(8) Uani d . 1 . . C
H9 .2548 1.1154 .4197 .055 Uiso calc R 1 . . H

loop_
_atom_site_aniso_label
_atom_site_aniso_U_11
_atom_site_aniso_U_22
_atom_site_aniso_U_33
_atom_site_aniso_U_12
_atom_site_aniso_U_13
_atom_site_aniso_U_23
S1 .0642(5) .0356(4) .0409(4) .0034(4) .0045(4) .0038(4)
O1 .0608(14) .0398(11) .0394(12) .0049(11) .0070(10) -.0007(10)
O2 .0848(18) .0640(17) .0563(15) .0232(14) -.0182(13) .0075(12)
O3 .0854(18) .0559(15) .0613(16) -.0154(13) .0264(13) .0071(12)
N1 .0606(18) .0310(14) .0421(16) .0029(12) .0048(13) .0022(12)
C1 .0362(16) .0369(16) .0420(17) .0013(13) .0032(13) .0008(14)
C2 .076(3) .044(2) .053(2) .0083(17) .0109(18) -.0060(16)
C3 .129(4) .066(3) .045(2) .021(2) .005(2) -.0090(19)
C4 .0320(16) .0325(16) .0427(18) .0007(12) .0010(13) .0006(13)
C5 .0379(17) .0341(17) .0458(19) .0017(13) -.0003(14) .0013(13)
C6 .067(2) .043(2) .049(2) .0021(16) .0010(16) -.0097(16)
C7 .070(2) .0362(18) .073(3) .0001(17) -.0041(19) -.0138(19)
C8 .062(2) .0339(19) .075(2) -.0012(16) -.0027(18) .0066(18)
C9 .050(2) .0374(18) .051(2) .0003(15) .0030(15) .0058(16)

loop_
_atom_type_symbol
_atom_type_description
_atom_type_scat_dispersion_real
_atom_type_scat_dispersion_imag
_atom_type_scat_source
C C 0.0033 0.0016 'International Tables Vol C Tables 4.2.6.8 and 6.1.1.4'
H H 0.0000 0.0000 'International Tables Vol C Tables 4.2.6.8 and 6.1.1.4'
N N 0.0061 0.0033 'International Tables Vol C Tables 4.2.6.8 and 6.1.1.4'
O O 0.0106 0.0060 'International Tables Vol C Tables 4.2.6.8 and 6.1.1.4'
S S 0.1246 0.1234 'International Tables Vol C Tables 4.2.6.8 and 6.1.1.4'

loop_
_geom_angle_atom_site_label_1
_geom_angle_atom_site_label_2
_geom_angle_atom_site_label_3
_geom_angle
_geom_angle_publ_flag
O2 S1 O3 117.03(16) ?
O2 S1 N1 109.43(14) ?
O3 S1 N1 109.29(15) ?
O2 S1 C5 110.76(15) ?
O3 S1 C5 111.89(15) ?
N1 S1 C5 96.46(13) y
C1 O1 C2 116.3(2) y
C1 N1 S1 109.0(2) y
N1 C1 O1 123.8(3) y
N1 C1 C4 118.4(3) y
O1 C1 C4 117.8(3) y
O1 C2 C3 107.4(3) y
C9 C4 C5 120.5(3) ?
C9 C4 C1 130.5(3) ?
C5 C4 C1 109.0(3) y
C6 C5 C4 122.3(3) ?
C6 C5 S1 130.6(3) ?
C4 C5 S1 107.1(2) y
C5 C6 C7 116.9(3) ?
C8 C7 C6 121.1(3) y
C9 C8 C7 121.5(3) y
C4 C9 C8 117.8(3) y

loop_
_geom_bond_atom_site_label_1
_geom_bond_atom_site_label_2
_geom_bond_site_symmetry_2
_geom_bond_distance
_geom_bond_publ_flag
S1 O2 . 1.423(2) ?
S1 O3 . 1.429(2) ?
S1 N1 . 1.645(3) y
S1 C5 . 1.760(3) y
O1 C1 . 1.311(3) y
O1 C2 . 1.466(4) y
N1 C1 . 1.291(4) y
C1 C4 . 1.469(4) y
C2 C3 . 1.481(5) y
C4 C9 . 1.373(4) ?
C4 C5 . 1.384(4) y
C5 C6 . 1.370(4) ?
C6 C7 . 1.386(5) ?
C7 C8 . 1.378(5) ?
C8 C9 . 1.377(4) ?

loop_
_geom_torsion_atom_site_label_1
_geom_torsion_atom_site_label_2
_geom_torsion_atom_site_label_3
_geom_torsion_atom_site_label_4
_geom_torsion
O2 S1 N1 C1 -114.9(2)
O3 S1 N1 C1 115.8(2)
C5 S1 N1 C1 -0.1(2)
S1 N1 C1 O1 -179.1(2)
S1 N1 C1 C4 0.6(3)
C2 O1 C1 N1 0.9(4)
C2 O1 C1 C4 -178.8(3)
C1 O1 C2 C3 178.7(3)
N1 C1 C4 C9 179.4(3)
O1 C1 C4 C9 -1.0(5)
N1 C1 C4 C5 -0.8(4)
O1 C1 C4 C5 178.8(2)
C9 C4 C5 C6 0.5(5)
C1 C4 C5 C6 -179.3(3)
C9 C4 C5 S1 -179.5(2)
C1 C4 C5 S1 0.6(3)
O2 S1 C5 C6 -66.8(3)
O3 S1 C5 C6 65.8(3)
N1 S1 C5 C6 179.6(3)
O2 S1 C5 C4 113.3(2)
O3 S1 C5 C4 -114.1(2)
N1 S1 C5 C4 -0.3(2)
C4 C5 C6 C7 -0.2(5)
S1 C5 C6 C7 179.9(3)
C5 C6 C7 C8 -0.2(5)
C6 C7 C8 C9 0.2(5)
C5 C4 C9 C8 -0.5(4)
C1 C4 C9 C8 179.3(3)
C7 C8 C9 C4 0.1(5)

loop_
_cod_related_entry_id
_cod_related_entry_database
_cod_related_entry_code
1 ChemSpider 704271
